data_7213281
loop_
_publ_author_name
'Eckert-Maksi\'c, Mirjana'
'Novak-Doumbouya, Nana'
'Kiralj, Rudolf'
'Koji\'c-Prodi\'c, Biserka'

_publ_section_title
;
 7-Oxanorbornene cycloadducts. X-Ray, molecular orbital and photoelectron
 spectroscopic study&#x200A;&#x2020;
;
_journal_issue 7
_journal_name_full 'Journal of the Chemical Society, Perkin Transactions 2'
_journal_page_first 1483
_journal_paper_doi 10.1039/b001267j
_journal_year 2000
_chemical_formula_sum 'C10 H12 O2'
_chemical_formula_weight 164.20
_chemical_name_systematic
;
exo-exo-1,4:5,8-diepoxy-1,23,4a,5,8,8a-octahydronaphthalene
;
_space_group_IT_number 14
_symmetry_cell_setting monoclinic
_symmetry_space_group_name_Hall '-P 2yn'
_symmetry_space_group_name_H-M 'P 1 21/n 1'
_atom_sites_solution_hydrogens geom
_atom_sites_solution_primary direct
_atom_sites_solution_secondary difmap
_cell_angle_alpha 90
_cell_angle_beta 93.633(4)
_cell_angle_gamma 90
_cell_formula_units_Z 4
_cell_length_a 7.8726(5)
_cell_length_b 5.3580(4)
_cell_length_c 18.8596(6)
_cell_measurement_reflns_used 20
_cell_measurement_temperature 100(3)
_cell_measurement_theta_max 42
_cell_measurement_theta_min 16
_cell_volume 793.93(8)
_computing_cell_refinement 'CAD4 (Enraf Nonius 1988) software <CELDIM> routine'
_computing_data_collection 'EXPRESS-CAD4 (Enraf Nonius 1992) software'
_computing_data_reduction 'HELENA (Spek, 1994)'
_computing_molecular_graphics
;
PLATON99 (Spek, 1982-1999) & ORTEP (Johnson, 1965)
;
_computing_publication_material 'PLATON99 (Spek, 1982-1999)'
_computing_structure_refinement 'SHELXL-97 (Sheldrick, 1997)'
_computing_structure_solution 'SHELXS-86 (Sheldrick, 1990)'
_diffrn_ambient_temperature 100(3)
_diffrn_measurement_device_type 'Enraf-Nonius CAD4 diffractometer'
_diffrn_measurement_method \w/2\q
_diffrn_radiation_monochromator graphite
_diffrn_radiation_source 'fine-focus sealed tube'
_diffrn_radiation_type 'Cu K\a'
_diffrn_radiation_wavelength 1.54184
_diffrn_reflns_av_R_equivalents 0.0551
_diffrn_reflns_av_sigmaI/netI 0.0404
_diffrn_reflns_limit_h_max 9
_diffrn_reflns_limit_h_min -9
_diffrn_reflns_limit_k_max 6
_diffrn_reflns_limit_k_min 0
_diffrn_reflns_limit_l_max 23
_diffrn_reflns_limit_l_min 0
_diffrn_reflns_number 1647
_diffrn_reflns_reduction_process
;
 ?
;
_diffrn_reflns_theta_max 73.22
_diffrn_reflns_theta_min 4.70
_diffrn_standards_interval_count 56
_diffrn_standards_interval_time 120
_diffrn_standards_number 3
_exptl_absorpt_coefficient_mu 0.763
_exptl_absorpt_correction_type none
_exptl_crystal_colour colourless
_exptl_crystal_density_diffrn 1.374
_exptl_crystal_description prism
_exptl_crystal_F_000 352
_exptl_crystal_size_max 0.24
_exptl_crystal_size_mid 0.14
_exptl_crystal_size_min 0.06
_refine_diff_density_max 0.226
_refine_diff_density_min -0.286
_refine_diff_density_rms 0.059
_refine_ls_abs_structure_details
;
 ?
;
_refine_ls_extinction_method none
_refine_ls_goodness_of_fit_ref 0.948
_refine_ls_hydrogen_treatment refall
_refine_ls_matrix_type full
_refine_ls_number_constraints 0
_refine_ls_number_parameters 157
_refine_ls_number_reflns 1600
_refine_ls_number_restraints 0
_refine_ls_restrained_S_all 0.948
_refine_ls_R_factor_all 0.0785
_refine_ls_R_factor_gt 0.0486
_refine_ls_shift/su_max 0.001
_refine_ls_shift/su_mean 0.000
_refine_ls_structure_factor_coef Fsqd
_refine_ls_weighting_details 'w=1/[\s^2^(Fo^2^)+(0.0805P)^2^+0.2742P] where P=(Fo^2^+2Fc^2^)/3'
_refine_ls_weighting_scheme calc
_refine_ls_wR_factor_gt 0.1215
_refine_ls_wR_factor_ref 0.1297
_reflns_number_gt 1153
_reflns_number_total 1600
_reflns_threshold_expression >2sigma(I)
_cod_data_source_file b001267jsup1.cif
_cod_data_source_block OXANORBORNENE1
_cod_depositor_comments
;
The following automatic conversions were performed:

'_refine_ls_weighting_scheme' value 'calc
w=1/[\s^2^(Fo^2^)+(0.0805P)^2^+0.2742P] where P=(Fo^2^+2Fc^2^)/3' was
changed to 'calc'. New tag '_refine_ls_weighting_details' was
created. The value of the new tag was set to
'w=1/[\s^2^(Fo^2^)+(0.0805P)^2^+0.2742P] where P=(Fo^2^+2Fc^2^)/3'.

Automatic conversion script
Id: cif_fix_values 3143 2015-03-26 13:38:13Z robertas 
;
_cod_original_cell_volume 793.92(9)
_cod_original_sg_symbol_H-M 'P 21/n'
_cod_database_code 7213281

loop_
_symmetry_equiv_pos_as_xyz
x,y,z
1/2-x,1/2+y,1/2-z
-x,-y,-z
1/2+x,1/2-y,1/2+z

loop_
_atom_site_aniso_label
_atom_site_aniso_U_11
_atom_site_aniso_U_22
_atom_site_aniso_U_33
_atom_site_aniso_U_23
_atom_site_aniso_U_13
_atom_site_aniso_U_12
O9 0.0219(7) 0.0202(7) 0.0222(7) -0.0030(6) -0.0001(5) 0.0039(5)
O10 0.0266(7) 0.0191(7) 0.0192(6) -0.0023(5) -0.0003(5) 0.0003(5)
C1 0.0259(10) 0.0199(10) 0.0180(9) -0.0004(7) 0.0018(7) 0.0032(8)
C2 0.0279(10) 0.0298(11) 0.0251(10) -0.0006(9) 0.0068(8) 0.0038(9)
C3 0.0207(9) 0.0375(12) 0.0256(10) 0.0025(9) 0.0023(8) 0.0018(9)
C4 0.0235(10) 0.0256(11) 0.0203(9) -0.0037(8) -0.0017(7) 0.0003(8)
C4A 0.0221(9) 0.0247(10) 0.0168(9) 0.0006(8) 0.0001(7) 0.0057(8)
C5 0.0245(9) 0.0243(10) 0.0195(9) -0.0040(8) 0.0020(7) 0.0025(8)
C6 0.0241(9) 0.0300(11) 0.0251(10) 0.0048(9) 0.0057(7) 0.0063(9)
C7 0.0220(9) 0.0248(11) 0.0320(11) 0.0036(9) 0.0053(8) 0.0020(9)
C8 0.0243(9) 0.0184(10) 0.0222(9) -0.0023(8) -0.0004(7) 0.0020(8)
C8A 0.0250(9) 0.0181(9) 0.0189(9) -0.0014(8) 0.0016(7) 0.0046(8)

loop_
_atom_site_label
_atom_site_type_symbol
_atom_site_thermal_displace_type
_atom_site_fract_x
_atom_site_fract_y
_atom_site_fract_z
_atom_site_occupancy
_atom_site_U_iso_or_equiv
_atom_site_calc_flag
O9 O Uani 0.37798(16) 0.9540(3) 0.12931(7) 1 0.0215(4) d
O10 O Uani 0.68410(17) 1.0522(3) 0.06813(7) 1 0.0217(4) d
C1 C Uani 0.6702(2) 0.8029(4) 0.03871(10) 1 0.0213(6) d
C2 C Uani 0.8566(3) 0.7168(4) 0.04397(10) 1 0.0274(6) d
C3 C Uani 0.9254(3) 0.8469(5) 0.11343(10) 1 0.0279(6) d
C4 C Uani 0.7652(2) 0.9815(4) 0.13569(10) 1 0.0233(6) d
C4A C Uani 0.6440(2) 0.7867(4) 0.16442(10) 1 0.0212(5) d
C5 C Uani 0.4756(2) 0.8842(4) 0.19339(10) 1 0.0227(5) d
C6 C Uani 0.3803(3) 0.6522(4) 0.21569(10) 1 0.0262(6) d
C7 C Uani 0.3227(3) 0.5458(4) 0.15544(10) 1 0.0261(6) d
C8 C Uani 0.3812(2) 0.7106(4) 0.09650(10) 1 0.0217(5) d
C8A C Uani 0.5745(2) 0.6587(4) 0.09382(10) 1 0.0207(5) d
H1 H Uiso 0.616(2) 0.807(4) -0.0099(10) 1 0.012(5) d
H4 H Uiso 0.778(3) 1.121(5) 0.1652(11) 1 0.024(6) d
H4A H Uiso 0.710(3) 0.681(4) 0.1984(11) 1 0.022(6) d
H5 H Uiso 0.485(3) 1.022(5) 0.2255(12) 1 0.031(6) d
H6 H Uiso 0.384(3) 0.599(5) 0.2628(14) 1 0.036(7) d
H7 H Uiso 0.269(3) 0.391(6) 0.1500(12) 1 0.038(7) d
H8 H Uiso 0.315(3) 0.711(4) 0.0490(10) 1 0.017(5) d
H8A H Uiso 0.596(3) 0.483(5) 0.0901(11) 1 0.020(5) d
H21 H Uiso 0.916(3) 0.779(5) 0.0026(13) 1 0.037(7) d
H22 H Uiso 0.870(3) 0.530(6) 0.0441(13) 1 0.046(8) d
H31 H Uiso 0.972(3) 0.739(5) 0.1524(13) 1 0.036(7) d
H32 H Uiso 1.015(4) 0.968(6) 0.1048(13) 1 0.046(8) d

loop_
_atom_type_symbol
_atom_type_description
_atom_type_scat_dispersion_real
_atom_type_scat_dispersion_imag
_atom_type_scat_source
O O 0.0492 0.0322 'International Tables Vol C Tables 4.2.6.8 and 6.1.1.4'
H H 0.0000 0.0000 'International Tables Vol C Tables 4.2.6.8 and 6.1.1.4'
C C 0.0181 0.0091 'International Tables Vol C Tables 4.2.6.8 and 6.1.1.4'

loop_
_geom_angle_atom_site_label_1
_geom_angle_atom_site_label_2
_geom_angle_atom_site_label_3
_geom_angle
_geom_angle_publ_flag
C5 O9 C8 95.86(15) yes
C1 O10 C4 96.60(15) yes
O10 C1 C2 101.75(15) yes
O10 C1 C8A 103.53(15) yes
C2 C1 C8A 108.30(16) yes
C1 C2 C3 101.58(17) yes
C2 C3 C4 101.14(18) yes
O10 C4 C3 101.99(15) yes
O10 C4 C4A 103.91(14) yes
C3 C4 C4A 108.48(18) yes
C4 C4A C5 117.25(18) no
C4 C4A C8A 100.90(15) yes
C5 C4A C8A 100.72(14) yes
O9 C5 C4A 102.35(14) yes
O9 C5 C6 101.39(15) yes
C4A C5 C6 105.56(17) yes
C5 C6 C7 105.18(17) yes
C6 C7 C8 105.97(19) yes
O9 C8 C7 101.40(15) yes
O9 C8 C8A 102.69(15) yes
C7 C8 C8A 105.31(17) yes
C1 C8A C4A 101.29(15) no
C1 C8A C8 117.24(16) yes
C4A C8A C8 100.64(15) yes
O10 C1 H1 110.7(13) no
C2 C1 H1 115.0(10) no
C8A C1 H1 116.1(11) no
C1 C2 H21 110.1(14) no
C1 C2 H22 113.5(14) no
C3 C2 H21 110.9(15) no
C3 C2 H22 114.5(14) no
H21 C2 H22 106(2) no
C2 C3 H31 117.3(15) no
C2 C3 H32 112.0(15) no
C4 C3 H31 110.2(14) no
C4 C3 H32 110.3(19) no
H31 C3 H32 106(2) no
O10 C4 H4 110.0(14) no
C3 C4 H4 118.7(15) no
C4A C4 H4 112.3(14) no
C4 C4A H4A 107.9(14) no
C5 C4A H4A 113.1(13) no
C8A C4A H4A 116.5(13) no
O9 C5 H5 110.3(15) no
C4A C5 H5 116.7(14) no
C6 C5 H5 118.4(15) no
C5 C6 H6 121.7(16) no
C7 C6 H6 132.4(16) no
C6 C7 H7 127.2(14) no
C8 C7 H7 126.4(14) no
O9 C8 H8 110.9(12) no
C7 C8 H8 119.3(13) no
C8A C8 H8 115.1(13) no
C1 C8A H8A 110.4(13) no
C4A C8A H8A 116.0(13) no
C8 C8A H8A 110.9(14) no

loop_
_geom_bond_atom_site_label_1
_geom_bond_atom_site_label_2
_geom_bond_distance
_geom_bond_publ_flag
O9 C5 1.440(2) yes
O9 C8 1.444(3) yes
O10 C1 1.448(3) yes
O10 C4 1.439(2) yes
C1 C2 1.536(3) yes
C1 C8A 1.531(3) yes
C2 C3 1.551(3) yes
C3 C4 1.534(3) yes
C4 C4A 1.536(3) yes
C4A C5 1.556(3) yes
C4A C8A 1.565(3) yes
C5 C6 1.525(3) yes
C6 C7 1.325(3) yes
C7 C8 1.514(3) yes
C8 C8A 1.551(3) yes
C1 H1 0.987(19) no
C2 H21 0.99(2) no
C2 H22 1.01(3) no
C3 H31 0.99(3) no
C3 H32 0.98(3) no
C4 H4 0.93(2) no
C4A H4A 0.98(2) no
C5 H5 0.95(3) no
C6 H6 0.93(3) no
C7 H7 0.93(3) no
C8 H8 1.01(2) no
C8A H8A 0.96(3) no

loop_
_geom_contact_atom_site_label_1
_geom_contact_atom_site_label_2
_geom_contact_distance
_geom_contact_site_symmetry_2
_geom_contact_publ_flag
O9 O10 2.787(3) . no
O9 C7 3.243(4) 1_565 no
O10 O9 2.787(3) . no
O10 C8A 3.405(4) 1_565 no
O10 C8 3.364(3) 3_675 no
O9 H1 2.59(2) 3_675 no
O9 H32 2.87(3) 1_455 no
O9 H7 2.53(3) 1_565 no
O10 H8A 2.45(3) 1_565 no
O10 H1 2.651(17) 3_675 no
O10 H8 2.55(2) 3_675 no
C3 C7 3.564(4) 1_655 no
C7 C3 3.564(4) 1_455 no
C7 O9 3.243(4) 1_545 no
C8 O10 3.364(3) 3_675 no
C8A O10 3.405(4) 1_545 no
C1 H8 3.09(2) 3_675 no
C1 H1 3.096(19) 3_675 no
C2 H22 3.10(3) 3_765 no
C3 H6 3.01(3) 2_655 no
C4 H8A 3.10(3) 1_565 no
C7 H31 2.95(2) 1_455 no
C8 H1 3.06(2) 3_675 no
H1 O9 2.59(2) 3_675 no
H1 O10 2.651(17) 3_675 no
H1 C1 3.096(19) 3_675 no
H1 C8 3.06(2) 3_675 no
H4 H4A 2.59(3) 2_655 no
H4A H31 2.31(3) . no
H4A H4 2.59(3) 2_645 no
H5 H31 2.58(3) 2_655 no
H6 C3 3.01(3) 2_645 no
H7 O9 2.53(3) 1_545 no
H8 O10 2.55(2) 3_675 no
H8 C1 3.09(2) 3_675 no
H8 H22 2.56(3) 3_665 no
H8A O10 2.45(3) 1_545 no
H8A C4 3.10(3) 1_545 no
H8A H22 2.39(3) . no
H21 H22 2.56(4) 3_765 no
H21 H32 2.52(4) 3_775 no
H22 H8A 2.39(3) . no
H22 C2 3.10(3) 3_765 no
H22 H8 2.56(3) 3_665 no
H22 H21 2.56(4) 3_765 no
H31 C7 2.95(2) 1_655 no
H31 H4A 2.31(3) . no
H31 H5 2.58(3) 2_645 no
H32 O9 2.87(3) 1_655 no
H32 H21 2.52(4) 3_775 no

loop_
_geom_hbond_atom_site_label_D
_geom_hbond_atom_site_label_H
_geom_hbond_atom_site_label_A
_geom_hbond_distance_DH
_geom_hbond_distance_HA
_geom_hbond_distance_DA
_geom_hbond_angle_DHA
_geom_hbond_site_symmetry_A
_geom_hbond_publ_flag
C1 H1 O9 0.987(19) 2.59(2) 3.425(3) 141.9(15) 3_675 no
C7 H7 O9 0.93(3) 2.53(3) 3.243(4) 133.1(19) 1_545 no
C8 H8 O10 1.01(2) 2.55(2) 3.364(3) 137.9(17) 3_675 no
C8A H8A O10 0.96(3) 2.45(3) 3.405(4) 171.2(19) 1_545 no

loop_
_geom_torsion_atom_site_label_1
_geom_torsion_atom_site_label_2
_geom_torsion_atom_site_label_3
_geom_torsion_atom_site_label_4
_geom_torsion
_geom_torsion_publ_flag
C8 O9 C5 C4A 58.07(16) no
C5 O9 C8 C7 50.76(15) no
C5 O9 C8 C8A -58.00(15) no
C8 O9 C5 C6 -50.84(16) no
C4 O10 C1 C2 -57.10(15) no
C1 O10 C4 C4A -55.01(16) no
C1 O10 C4 C3 57.72(17) no
C4 O10 C1 C8A 55.22(15) no
C2 C1 C8A C4A 73.40(19) no
C8A C1 C2 C3 -74.5(2) no
C2 C1 C8A C8 -178.27(17) yes
O10 C1 C2 C3 34.22(18) yes
O10 C1 C8A C8 74.26(19) no
O10 C1 C8A C4A -34.07(16) yes
C1 C2 C3 C4 0.6(2) yes
C2 C3 C4 O10 -35.5(2) yes
C2 C3 C4 C4A 73.76(19) no
C3 C4 C4A C5 177.34(16) no
C3 C4 C4A C8A -74.46(17) yes
O10 C4 C4A C8A 33.51(18) yes
O10 C4 C4A C5 -74.70(19) no
C4 C4A C8A C1 0.48(19) yes
C4 C4A C8A C8 -120.34(16) no
C4 C4A C5 C6 178.29(16) no
C8A C4A C5 C6 69.98(18) yes
C8A C4A C5 O9 -35.73(19) yes
C5 C4A C8A C8 0.40(19) yes
C4 C4A C5 O9 72.6(2) no
C5 C4A C8A C1 121.22(16) no
O9 C5 C6 C7 32.8(2) yes
C4A C5 C6 C7 -73.6(2) no
C5 C6 C7 C8 -0.2(2) yes
C6 C7 C8 C8A 74.3(2) no
C6 C7 C8 O9 -32.4(2) yes
C7 C8 C8A C4A -70.81(19) yes
O9 C8 C8A C4A 34.95(18) yes
O9 C8 C8A C1 -73.76(19) no
C7 C8 C8A C1 -179.52(17) no
